data_7017698
loop_
_publ_author_name
'Taylor, Peter G.'
'Bassindale, Alan R.'
'El Aziz, Youssef'
'Pourny, Manuel'
'Stevenson, Richard'
'Hursthouse, Michael B.'
'Coles, Simon J.'

_publ_section_title
;
 Further studies of fluoride ion entrapment in octasilsesquioxane cages;
 X-ray crystal structure studies and factors that affect their formation.
;
_journal_issue 7
_journal_name_full 'Dalton transactions (Cambridge, England : 2003)'
_journal_page_first 2048
_journal_page_last 2059
_journal_paper_doi 10.1039/c1dt11340b
_journal_volume 41
_journal_year 2012
_chemical_formula_moiety 'C72 H92 F N O20 Si8'
_chemical_formula_sum 'C72 H92 F N O20 Si8'
_chemical_formula_weight 1535.19
_chemical_name_systematic
;
?
;
_space_group_IT_number 14
_symmetry_cell_setting monoclinic
_symmetry_space_group_name_Hall '-P 2yn'
_symmetry_space_group_name_H-M 'P 1 21/n 1'
_atom_sites_solution_hydrogens geom
_atom_sites_solution_primary direct
_atom_sites_solution_secondary difmap
_audit_creation_method SHELXL-97
_cell_angle_alpha 90.00
_cell_angle_beta 92.2580(10)
_cell_angle_gamma 90.00
_cell_formula_units_Z 4
_cell_length_a 12.6188(5)
_cell_length_b 12.8071(5)
_cell_length_c 46.5571(19)
_cell_measurement_reflns_used 10626
_cell_measurement_temperature 120(2)
_cell_measurement_theta_max 27.48
_cell_measurement_theta_min 1.0
_cell_volume 7518.3(5)
_computing_cell_refinement 'DENZO, COLLECT'
_computing_data_reduction 'DENZO, COLLECT'
_computing_molecular_graphics 'PLATON (Spek, 1990)'
_computing_structure_refinement 'SHELXL-97 (Sheldrick, 1997)'
_computing_structure_solution 'SHELXS-97 (Sheldrick, 1997)'
_diffrn_ambient_temperature 120(2)
_diffrn_detector_area_resol_mean 9.091
_diffrn_measured_fraction_theta_full 0.931
_diffrn_measured_fraction_theta_max 0.931
_diffrn_measurement_device_type 'Bruker-Nonius KappaCCD Area Detector'
_diffrn_measurement_method '\f and \w scans'
_diffrn_radiation_monochromator graphite
_diffrn_radiation_source 'Bruker-Nonius FR591 rotating anode'
_diffrn_radiation_type MoK\a
_diffrn_radiation_wavelength 0.71073
_diffrn_reflns_av_R_equivalents 0.0535
_diffrn_reflns_av_sigmaI/netI 0.0787
_diffrn_reflns_limit_h_max 16
_diffrn_reflns_limit_h_min -16
_diffrn_reflns_limit_k_max 16
_diffrn_reflns_limit_k_min -16
_diffrn_reflns_limit_l_max 60
_diffrn_reflns_limit_l_min -60
_diffrn_reflns_number 50830
_diffrn_reflns_theta_full 27.50
_diffrn_reflns_theta_max 27.50
_diffrn_reflns_theta_min 1.66
_diffrn_standards_decay_% negligible
_diffrn_standards_number none
_exptl_absorpt_coefficient_mu 0.217
_exptl_absorpt_correction_T_max 0.9914
_exptl_absorpt_correction_T_min 0.9578
_exptl_absorpt_correction_type multi-scan
_exptl_absorpt_process_details 'SADABS V2.10 (Sheldrick, G.M., 2003)'
_exptl_crystal_colour colourless
_exptl_crystal_density_diffrn 1.356
_exptl_crystal_density_method 'not measured'
_exptl_crystal_description shard
_exptl_crystal_F_000 3248
_exptl_crystal_size_max 0.20
_exptl_crystal_size_mid 0.12
_exptl_crystal_size_min 0.04
_refine_diff_density_max 0.773
_refine_diff_density_min -0.687
_refine_diff_density_rms 0.157
_refine_ls_extinction_method none
_refine_ls_goodness_of_fit_ref 1.035
_refine_ls_hydrogen_treatment constr
_refine_ls_matrix_type full
_refine_ls_number_parameters 931
_refine_ls_number_reflns 16108
_refine_ls_number_restraints 0
_refine_ls_restrained_S_all 1.035
_refine_ls_R_factor_all 0.1206
_refine_ls_R_factor_gt 0.0680
_refine_ls_shift/su_max 0.000
_refine_ls_shift/su_mean 0.000
_refine_ls_structure_factor_coef Fsqd
_refine_ls_weighting_details 'calc w=1/[\s^2^(Fo^2^)+(0.1689P)^2^+0.0000P] where P=(Fo^2^+2Fc^2^)/3'
_refine_ls_weighting_scheme calc
_refine_ls_wR_factor_gt 0.2001
_refine_ls_wR_factor_ref 0.2543
_reflns_number_gt 10226
_reflns_number_total 16108
_reflns_threshold_expression >2sigma(I)
_cod_data_source_file c1dt11340b.txt
_cod_data_source_block compound9
_cod_depositor_comments
;
The following automatic conversions were performed:

'_symmetry_cell_setting' value 'Monoclinic' changed to 'monoclinic'
according to /home/saulius/struct/CIF-dictionaries/cif_core.dic
dictionary named 'cif_core.dic' version 2.4.1 from 2010-06-29.

Automatic conversion script
Id: cif_fix_values 1715 2011-07-08 13:25:40Z adriana 
;
_cod_original_sg_symbol_H-M P2(1)/n
_cod_database_code 7017698

loop_
_symmetry_equiv_pos_as_xyz
'x, y, z'
'-x+1/2, y+1/2, -z+1/2'
'-x, -y, -z'
'x-1/2, -y-1/2, z-1/2'

loop_
_atom_site_label
_atom_site_type_symbol
_atom_site_fract_x
_atom_site_fract_y
_atom_site_fract_z
_atom_site_U_iso_or_equiv
_atom_site_adp_type
_atom_site_occupancy
_atom_site_symmetry_multiplicity
_atom_site_calc_flag
_atom_site_refinement_flags
C1 C 0.9089(3) -0.2054(3) 0.06428(8) 0.0216(8) Uani 1 1 d .
C2 C 0.9112(3) -0.3105(3) 0.07332(8) 0.0263(9) Uani 1 1 d .
H2 H 0.8750 -0.3298 0.0900 0.032 Uiso 1 1 calc R
C3 C 0.9648(3) -0.3861(3) 0.05851(9) 0.0306(10) Uani 1 1 d .
H3 H 0.9649 -0.4564 0.0651 0.037 Uiso 1 1 calc R
C4 C 1.0189(3) -0.3597(3) 0.03398(8) 0.0251(8) Uani 1 1 d .
C5 C 1.0151(3) -0.2579(3) 0.02379(9) 0.0260(9) Uani 1 1 d .
H5 H 1.0489 -0.2398 0.0066 0.031 Uiso 1 1 calc R
C6 C 0.9609(3) -0.1824(3) 0.03916(8) 0.0250(9) Uani 1 1 d .
H6 H 0.9595 -0.1126 0.0322 0.030 Uiso 1 1 calc R
C7 C 1.1294(3) -0.4177(3) -0.00389(9) 0.0325(10) Uani 1 1 d .
H7A H 1.0784 -0.3956 -0.0191 0.049 Uiso 1 1 calc R
H7B H 1.1660 -0.4809 -0.0100 0.049 Uiso 1 1 calc R
H7C H 1.1813 -0.3620 -0.0001 0.049 Uiso 1 1 calc R
C8 C 0.5108(3) -0.0674(3) 0.06763(8) 0.0220(8) Uani 1 1 d .
C9 C 0.4812(3) -0.0129(3) 0.04258(9) 0.0341(10) Uani 1 1 d .
H9 H 0.5171 0.0502 0.0384 0.041 Uiso 1 1 calc R
C10 C 0.4001(4) -0.0478(3) 0.02333(9) 0.0364(10) Uani 1 1 d .
H10 H 0.3843 -0.0104 0.0061 0.044 Uiso 1 1 calc R
C11 C 0.3448(3) -0.1347(3) 0.02940(9) 0.0310(10) Uani 1 1 d .
C12 C 0.3685(4) -0.1894(4) 0.05473(11) 0.0507(14) Uani 1 1 d .
H12 H 0.3290 -0.2499 0.0593 0.061 Uiso 1 1 calc R
C13 C 0.4506(4) -0.1548(4) 0.07350(10) 0.0462(12) Uani 1 1 d .
H13 H 0.4655 -0.1924 0.0908 0.055 Uiso 1 1 calc R
C14 C 0.2399(4) -0.1267(4) -0.01442(10) 0.0470(13) Uani 1 1 d .
H14A H 0.2136 -0.0562 -0.0107 0.070 Uiso 1 1 calc R
H14B H 0.1852 -0.1666 -0.0252 0.070 Uiso 1 1 calc R
H14C H 0.3037 -0.1223 -0.0257 0.070 Uiso 1 1 calc R
C15 C 0.5472(3) -0.1142(3) 0.17834(7) 0.0190(8) Uani 1 1 d .
C16 C 0.4362(3) -0.1050(3) 0.17411(8) 0.0244(8) Uani 1 1 d .
H16 H 0.4083 -0.0524 0.1616 0.029 Uiso 1 1 calc R
C17 C 0.3673(3) -0.1700(3) 0.18760(9) 0.0283(9) Uani 1 1 d .
H17 H 0.2930 -0.1614 0.1843 0.034 Uiso 1 1 calc R
C18 C 0.4051(3) -0.2483(3) 0.20600(9) 0.0264(9) Uani 1 1 d .
C19 C 0.5145(3) -0.2592(3) 0.21156(8) 0.0245(8) Uani 1 1 d .
H19 H 0.5416 -0.3112 0.2244 0.029 Uiso 1 1 calc R
C20 C 0.5825(3) -0.1911(3) 0.19762(8) 0.0221(8) Uani 1 1 d .
H20 H 0.6567 -0.1977 0.2015 0.027 Uiso 1 1 calc R
C21 C 0.3670(4) -0.4007(3) 0.23420(11) 0.0403(12) Uani 1 1 d .
H21A H 0.4163 -0.4430 0.2233 0.061 Uiso 1 1 calc R
H21B H 0.3064 -0.4437 0.2393 0.061 Uiso 1 1 calc R
H21C H 0.4034 -0.3746 0.2517 0.061 Uiso 1 1 calc R
C22 C 0.9288(3) -0.2215(3) 0.17646(8) 0.0221(8) Uani 1 1 d .
C23 C 0.8657(3) -0.3035(3) 0.18536(9) 0.0264(9) Uani 1 1 d .
H23 H 0.7955 -0.3092 0.1773 0.032 Uiso 1 1 calc R
C24 C 0.9004(3) -0.3777(3) 0.20554(8) 0.0266(9) Uani 1 1 d .
H24 H 0.8542 -0.4319 0.2112 0.032 Uiso 1 1 calc R
C25 C 1.0023(3) -0.3717(3) 0.21716(8) 0.0275(9) Uani 1 1 d .
C26 C 1.0700(3) -0.2919(3) 0.20863(9) 0.0303(9) Uani 1 1 d .
H26 H 1.1410 -0.2883 0.2162 0.036 Uiso 1 1 calc R
C27 C 1.0323(3) -0.2185(3) 0.18904(9) 0.0257(9) Uani 1 1 d .
H27 H 1.0782 -0.1634 0.1838 0.031 Uiso 1 1 calc R
C28 C 0.9730(4) -0.5091(4) 0.25071(10) 0.0410(12) Uani 1 1 d .
H28A H 0.9167 -0.4680 0.2592 0.061 Uiso 1 1 calc R
H28B H 1.0114 -0.5487 0.2658 0.061 Uiso 1 1 calc R
H28C H 0.9417 -0.5576 0.2365 0.061 Uiso 1 1 calc R
C30 C 1.1034(3) 0.1117(3) 0.05060(8) 0.0258(9) Uani 1 1 d .
H30 H 1.0966 0.0382 0.0525 0.031 Uiso 1 1 calc R
C31 C 1.1806(3) 0.1502(3) 0.03306(9) 0.0309(10) Uani 1 1 d .
H31 H 1.2260 0.1037 0.0235 0.037 Uiso 1 1 calc R
C32 C 1.1911(3) 0.2572(3) 0.02964(8) 0.0264(9) Uani 1 1 d .
C33 C 1.1267(3) 0.3243(3) 0.04448(9) 0.0293(9) Uani 1 1 d .
H33 H 1.1351 0.3977 0.0427 0.035 Uiso 1 1 calc R
C34 C 1.0506(3) 0.2848(3) 0.06186(9) 0.0261(9) Uani 1 1 d .
H34 H 1.0069 0.3321 0.0717 0.031 Uiso 1 1 calc R
C35 C 1.3283(3) 0.2387(4) -0.00437(10) 0.0393(11) Uani 1 1 d .
H35A H 1.3704 0.1923 0.0083 0.059 Uiso 1 1 calc R
H35B H 1.3759 0.2817 -0.0156 0.059 Uiso 1 1 calc R
H35C H 1.2829 0.1968 -0.0175 0.059 Uiso 1 1 calc R
C36 C 0.6436(3) 0.3115(3) 0.07324(8) 0.0215(8) Uani 1 1 d .
C37 C 0.6983(3) 0.4045(3) 0.06736(9) 0.0286(9) Uani 1 1 d .
H37 H 0.7711 0.4101 0.0731 0.034 Uiso 1 1 calc R
C38 C 0.6491(3) 0.4879(3) 0.05346(9) 0.0286(9) Uani 1 1 d .
H38 H 0.6882 0.5493 0.0495 0.034 Uiso 1 1 calc R
C39 C 0.5419(3) 0.4813(3) 0.04529(8) 0.0272(9) Uani 1 1 d .
C40 C 0.4856(3) 0.3909(3) 0.05021(8) 0.0265(9) Uani 1 1 d .
H40 H 0.4129 0.3856 0.0443 0.032 Uiso 1 1 calc R
C41 C 0.5378(3) 0.3071(3) 0.06402(9) 0.0269(9) Uani 1 1 d .
H41 H 0.4992 0.2448 0.0672 0.032 Uiso 1 1 calc R
C42 C 0.3900(3) 0.5635(4) 0.02311(10) 0.0412(12) Uani 1 1 d .
H42A H 0.3788 0.5041 0.0101 0.062 Uiso 1 1 calc R
H42B H 0.3695 0.6282 0.0131 0.062 Uiso 1 1 calc R
H42C H 0.3467 0.5545 0.0400 0.062 Uiso 1 1 calc R
C43 C 0.6851(3) 0.2878(3) 0.18567(8) 0.0184(8) Uani 1 1 d .
C44 C 0.6618(3) 0.3904(3) 0.17715(8) 0.0240(8) Uani 1 1 d .
H44 H 0.6547 0.4065 0.1572 0.029 Uiso 1 1 calc R
C45 C 0.6490(3) 0.4683(3) 0.19703(8) 0.0281(9) Uani 1 1 d .
H45 H 0.6334 0.5373 0.1906 0.034 Uiso 1 1 calc R
C46 C 0.6584(3) 0.4480(3) 0.22644(8) 0.0234(8) Uani 1 1 d .
C47 C 0.6805(3) 0.3476(3) 0.23531(8) 0.0275(9) Uani 1 1 d .
H47 H 0.6865 0.3319 0.2553 0.033 Uiso 1 1 calc R
C48 C 0.6939(3) 0.2690(3) 0.21517(9) 0.0269(9) Uani 1 1 d .
H48 H 0.7097 0.2003 0.2217 0.032 Uiso 1 1 calc R
C49 C 0.6384(4) 0.5111(4) 0.27401(8) 0.0372(11) Uani 1 1 d .
H49A H 0.5873 0.4549 0.2770 0.056 Uiso 1 1 calc R
H49B H 0.6155 0.5744 0.2839 0.056 Uiso 1 1 calc R
H49C H 0.7085 0.4900 0.2818 0.056 Uiso 1 1 calc R
C50 C 1.0632(3) 0.1673(3) 0.17849(8) 0.0206(8) Uani 1 1 d .
C51 C 1.1666(3) 0.1282(3) 0.17803(9) 0.0302(9) Uani 1 1 d .
H51 H 1.1794 0.0670 0.1672 0.036 Uiso 1 1 calc R
C52 C 1.2517(3) 0.1759(3) 0.19297(9) 0.0329(10) Uani 1 1 d .
H52 H 1.3208 0.1467 0.1925 0.039 Uiso 1 1 calc R
C53 C 1.2343(3) 0.2659(3) 0.20844(9) 0.0321(10) Uani 1 1 d .
C54 C 1.1320(4) 0.3056(4) 0.21005(11) 0.0403(11) Uani 1 1 d .
H54 H 1.1194 0.3661 0.2212 0.048 Uiso 1 1 calc R
C55 C 1.0492(3) 0.2563(3) 0.19534(9) 0.0308(9) Uani 1 1 d .
H55 H 0.9797 0.2840 0.1967 0.037 Uiso 1 1 calc R
C56 C 1.4191(4) 0.2884(4) 0.21994(13) 0.0563(15) Uani 1 1 d .
H56A H 1.4273 0.2166 0.2270 0.085 Uiso 1 1 calc R
H56B H 1.4668 0.3346 0.2312 0.085 Uiso 1 1 calc R
H56C H 1.4366 0.2914 0.1996 0.085 Uiso 1 1 calc R
C57 C 0.3855(3) -0.4437(3) 0.14161(9) 0.0284(9) Uani 1 1 d .
H57A H 0.3780 -0.3787 0.1529 0.034 Uiso 1 1 calc R
H57B H 0.4123 -0.4985 0.1550 0.034 Uiso 1 1 calc R
C58 C 0.4684(3) -0.4253(3) 0.11937(9) 0.0323(10) Uani 1 1 d .
H58A H 0.4980 -0.4930 0.1132 0.039 Uiso 1 1 calc R
H58B H 0.4353 -0.3906 0.1023 0.039 Uiso 1 1 calc R
C59 C 0.5565(3) -0.3571(4) 0.13225(9) 0.0339(10) Uani 1 1 d .
H59A H 0.5811 -0.3876 0.1509 0.041 Uiso 1 1 calc R
H59B H 0.5269 -0.2872 0.1362 0.041 Uiso 1 1 calc R
C60 C 0.6521(4) -0.3437(4) 0.11352(11) 0.0448(12) Uani 1 1 d .
H60A H 0.6850 -0.4119 0.1104 0.067 Uiso 1 1 calc R
H60B H 0.7037 -0.2970 0.1231 0.067 Uiso 1 1 calc R
H60C H 0.6289 -0.3136 0.0950 0.067 Uiso 1 1 calc R
C61 C 0.2280(4) -0.3911(3) 0.11069(10) 0.0361(10) Uani 1 1 d .
H61A H 0.2667 -0.3904 0.0926 0.043 Uiso 1 1 calc R
H61B H 0.1534 -0.4098 0.1057 0.043 Uiso 1 1 calc R
C62 C 0.2299(3) -0.2822(3) 0.12307(10) 0.0360(10) Uani 1 1 d .
H62A H 0.2099 -0.2853 0.1434 0.043 Uiso 1 1 calc R
H62B H 0.3031 -0.2544 0.1227 0.043 Uiso 1 1 calc R
C63 C 0.1563(4) -0.2092(3) 0.10702(12) 0.0457(12) Uani 1 1 d .
H63A H 0.0823 -0.2301 0.1104 0.055 Uiso 1 1 calc R
H63B H 0.1675 -0.2164 0.0862 0.055 Uiso 1 1 calc R
C64 C 0.1706(4) -0.0960(4) 0.11539(12) 0.0497(13) Uani 1 1 d .
H64A H 0.1583 -0.0877 0.1359 0.075 Uiso 1 1 calc R
H64B H 0.1199 -0.0530 0.1042 0.075 Uiso 1 1 calc R
H64C H 0.2430 -0.0738 0.1115 0.075 Uiso 1 1 calc R
C65 C 0.2819(3) -0.5756(3) 0.11220(9) 0.0321(10) Uani 1 1 d .
H65A H 0.2088 -0.5969 0.1064 0.038 Uiso 1 1 calc R
H65B H 0.3189 -0.5587 0.0944 0.038 Uiso 1 1 calc R
C66 C 0.3372(4) -0.6684(3) 0.12638(9) 0.0339(10) Uani 1 1 d .
H66A H 0.3127 -0.6772 0.1462 0.041 Uiso 1 1 calc R
H66B H 0.4148 -0.6564 0.1275 0.041 Uiso 1 1 calc R
C67 C 0.3124(3) -0.7673(3) 0.10881(10) 0.0364(11) Uani 1 1 d .
H67A H 0.2368 -0.7856 0.1107 0.044 Uiso 1 1 calc R
H67B H 0.3239 -0.7530 0.0883 0.044 Uiso 1 1 calc R
C68 C 0.3810(4) -0.8599(4) 0.11855(11) 0.0451(12) Uani 1 1 d .
H68A H 0.4560 -0.8418 0.1171 0.068 Uiso 1 1 calc R
H68B H 0.3641 -0.9204 0.1063 0.068 Uiso 1 1 calc R
H68C H 0.3668 -0.8770 0.1386 0.068 Uiso 1 1 calc R
C69 C 0.2071(3) -0.4927(4) 0.15639(10) 0.0376(11) Uani 1 1 d .
H69A H 0.2265 -0.5611 0.1650 0.045 Uiso 1 1 calc R
H69B H 0.2274 -0.4386 0.1708 0.045 Uiso 1 1 calc R
C70 C 0.0869(4) -0.4900(4) 0.15205(11) 0.0506(13) Uani 1 1 d .
H70A H 0.0569 -0.4962 0.1713 0.061 Uiso 1 1 calc R
H70B H 0.0680 -0.4196 0.1447 0.061 Uiso 1 1 calc R
C71 C 0.0305(4) -0.5659(4) 0.13325(11) 0.0519(14) Uani 1 1 d .
H71A H 0.0576 -0.6368 0.1377 0.062 Uiso 1 1 calc R
H71B H 0.0460 -0.5504 0.1130 0.062 Uiso 1 1 calc R
C72 C -0.0899(4) -0.5646(4) 0.13650(12) 0.0488(13) Uani 1 1 d .
H72A H -0.1056 -0.5720 0.1568 0.073 Uiso 1 1 calc R
H72B H -0.1222 -0.6226 0.1256 0.073 Uiso 1 1 calc R
H72C H -0.1189 -0.4983 0.1292 0.073 Uiso 1 1 calc R
C229 C 1.0349(3) 0.1763(3) 0.06562(8) 0.0211(8) Uani 1 1 d .
N1 N 0.2754(3) -0.4763(3) 0.13005(7) 0.0282(8) Uani 1 1 d .
O1 O 0.72683(19) -0.09197(19) 0.08066(5) 0.0209(6) Uani 1 1 d .
O2 O 0.59550(19) -0.0502(2) 0.12366(5) 0.0209(6) Uani 1 1 d .
O3 O 0.75337(19) -0.10292(19) 0.16277(5) 0.0205(6) Uani 1 1 d .
O4 O 0.88145(19) -0.14681(19) 0.11980(5) 0.0194(5) Uani 1 1 d .
O5 O 0.82913(19) 0.19735(19) 0.08499(5) 0.0199(6) Uani 1 1 d .
O6 O 0.69198(19) 0.23146(19) 0.12766(5) 0.0202(6) Uani 1 1 d .
O7 O 0.94965(19) -0.01405(19) 0.16136(5) 0.0205(6) Uani 1 1 d .
O8 O 0.98279(19) 0.1364(2) 0.12256(5) 0.0207(6) Uani 1 1 d .
O9 O 0.84786(19) 0.17012(19) 0.16593(5) 0.0202(5) Uani 1 1 d .
O10 O 0.65258(19) 0.08026(19) 0.16700(5) 0.0201(6) Uani 1 1 d .
O11 O 0.63752(19) 0.09941(19) 0.08394(5) 0.0215(6) Uani 1 1 d .
O12 O 0.91655(19) 0.00361(19) 0.07984(5) 0.0216(6) Uani 1 1 d .
O13 O 1.0742(2) -0.4392(2) 0.02185(6) 0.0339(7) Uani 1 1 d .
O14 O 0.2648(2) -0.1772(3) 0.01199(7) 0.0471(9) Uani 1 1 d .
O15 O 0.3303(2) -0.3140(2) 0.21687(7) 0.0362(7) Uani 1 1 d .
O16 O 1.0449(2) -0.4406(2) 0.23703(6) 0.0350(7) Uani 1 1 d .
O17 O 1.2641(2) 0.3044(2) 0.01243(6) 0.0339(7) Uani 1 1 d .
O18 O 0.4997(2) 0.5688(2) 0.03214(7) 0.0381(8) Uani 1 1 d .
O19 O 0.6440(2) 0.5315(2) 0.24404(6) 0.0313(7) Uani 1 1 d .
O20 O 1.3118(2) 0.3214(3) 0.22295(8) 0.0479(9) Uani 1 1 d .
Si1 Si 0.85385(8) -0.10315(8) 0.08754(2) 0.0183(2) Uani 1 1 d .
Si2 Si 0.62530(8) -0.02450(8) 0.09073(2) 0.0189(2) Uani 1 1 d .
Si3 Si 0.64289(8) -0.04096(8) 0.15655(2) 0.0181(2) Uani 1 1 d .
Si4 Si 0.87552(8) -0.11468(8) 0.15338(2) 0.0184(2) Uani 1 1 d .
Si5 Si 0.93439(8) 0.12457(8) 0.08973(2) 0.0186(2) Uani 1 1 d .
Si6 Si 0.70564(8) 0.20211(8) 0.09387(2) 0.0188(2) Uani 1 1 d .
Si7 Si 0.72073(8) 0.18460(8) 0.15951(2) 0.0182(2) Uani 1 1 d .
Si8 Si 0.95350(8) 0.11115(8) 0.15550(2) 0.0186(2) Uani 1 1 d .
F1 F 0.78715(16) 0.04412(16) 0.12309(4) 0.0257(5) Uani 1 1 d .

loop_
_atom_site_aniso_label
_atom_site_aniso_U_11
_atom_site_aniso_U_22
_atom_site_aniso_U_33
_atom_site_aniso_U_23
_atom_site_aniso_U_13
_atom_site_aniso_U_12
C1 0.0215(19) 0.023(2) 0.0200(18) 0.0008(15) -0.0009(15) 0.0037(15)
C2 0.038(2) 0.019(2) 0.023(2) -0.0016(16) 0.0075(17) -0.0017(17)
C3 0.045(3) 0.019(2) 0.028(2) 0.0038(17) 0.0036(19) 0.0019(18)
C4 0.028(2) 0.020(2) 0.027(2) -0.0054(17) 0.0008(16) 0.0041(16)
C5 0.023(2) 0.027(2) 0.029(2) 0.0001(17) 0.0093(16) 0.0025(16)
C6 0.034(2) 0.018(2) 0.0231(19) -0.0008(16) 0.0045(17) 0.0028(16)
C7 0.030(2) 0.035(2) 0.034(2) -0.0079(19) 0.0117(18) 0.0035(19)
C8 0.023(2) 0.022(2) 0.0204(18) 0.0020(16) 0.0005(15) -0.0009(16)
C9 0.037(2) 0.033(2) 0.032(2) 0.0003(19) -0.0042(19) -0.008(2)
C10 0.044(3) 0.039(3) 0.026(2) 0.0059(19) -0.0095(19) -0.002(2)
C11 0.029(2) 0.036(2) 0.027(2) -0.0034(18) -0.0071(17) -0.0095(19)
C12 0.056(3) 0.055(3) 0.040(3) 0.008(2) -0.012(2) -0.030(3)
C13 0.056(3) 0.047(3) 0.035(3) 0.011(2) -0.011(2) -0.018(2)
C14 0.045(3) 0.060(3) 0.035(3) 0.003(2) -0.018(2) -0.017(2)
C15 0.023(2) 0.0167(19) 0.0170(17) -0.0020(14) 0.0009(15) -0.0011(15)
C16 0.024(2) 0.026(2) 0.0238(19) 0.0019(16) -0.0011(16) 0.0006(16)
C17 0.017(2) 0.031(2) 0.037(2) 0.0010(19) -0.0030(17) 0.0001(16)
C18 0.025(2) 0.026(2) 0.028(2) 0.0002(17) 0.0048(17) -0.0022(17)
C19 0.027(2) 0.023(2) 0.024(2) 0.0029(16) 0.0033(16) -0.0004(16)
C20 0.0205(19) 0.026(2) 0.0201(18) -0.0050(16) 0.0016(15) -0.0017(15)
C21 0.039(3) 0.031(3) 0.052(3) 0.011(2) 0.012(2) -0.007(2)
C22 0.023(2) 0.024(2) 0.0198(18) -0.0006(16) 0.0004(15) 0.0002(16)
C23 0.024(2) 0.022(2) 0.033(2) 0.0014(17) -0.0005(17) -0.0012(16)
C24 0.034(2) 0.019(2) 0.027(2) 0.0028(17) 0.0070(17) -0.0022(17)
C25 0.032(2) 0.024(2) 0.026(2) 0.0048(17) 0.0026(17) 0.0055(17)
C26 0.022(2) 0.032(2) 0.036(2) 0.0120(19) -0.0067(17) -0.0004(17)
C27 0.022(2) 0.024(2) 0.032(2) 0.0069(17) 0.0010(17) -0.0002(16)
C28 0.051(3) 0.035(3) 0.038(3) 0.024(2) 0.012(2) 0.011(2)
C30 0.029(2) 0.020(2) 0.029(2) -0.0019(17) 0.0036(17) -0.0004(16)
C31 0.031(2) 0.027(2) 0.035(2) -0.0014(19) 0.0127(18) -0.0002(18)
C32 0.025(2) 0.029(2) 0.025(2) 0.0078(17) -0.0004(16) -0.0026(17)
C33 0.036(2) 0.021(2) 0.032(2) 0.0073(17) 0.0026(18) 0.0012(17)
C34 0.029(2) 0.020(2) 0.028(2) 0.0011(17) 0.0003(17) 0.0030(16)
C35 0.034(3) 0.047(3) 0.037(3) 0.002(2) 0.014(2) -0.009(2)
C36 0.022(2) 0.024(2) 0.0185(18) 0.0003(15) 0.0009(15) 0.0017(15)
C37 0.027(2) 0.027(2) 0.031(2) 0.0018(18) -0.0041(17) -0.0002(17)
C38 0.032(2) 0.021(2) 0.032(2) 0.0055(17) -0.0018(18) -0.0010(17)
C39 0.031(2) 0.025(2) 0.026(2) 0.0060(17) 0.0032(17) 0.0101(17)
C40 0.019(2) 0.034(2) 0.026(2) 0.0066(17) 0.0000(16) 0.0050(17)
C41 0.026(2) 0.026(2) 0.029(2) 0.0030(17) 0.0004(17) 0.0010(17)
C42 0.036(3) 0.046(3) 0.041(3) 0.017(2) 0.000(2) 0.017(2)
C43 0.0175(18) 0.0159(19) 0.0218(18) 0.0001(15) 0.0006(15) -0.0028(14)
C44 0.033(2) 0.023(2) 0.0163(17) -0.0026(15) 0.0004(16) -0.0009(16)
C45 0.044(3) 0.0138(19) 0.026(2) 0.0006(16) 0.0038(18) 0.0013(17)
C46 0.029(2) 0.020(2) 0.0213(19) -0.0073(16) 0.0006(16) -0.0030(16)
C47 0.032(2) 0.029(2) 0.0208(19) 0.0019(17) 0.0008(17) 0.0042(18)
C48 0.033(2) 0.0149(19) 0.033(2) 0.0043(17) 0.0023(18) 0.0041(16)
C49 0.056(3) 0.037(3) 0.019(2) -0.0095(19) 0.0056(19) -0.003(2)
C50 0.0193(19) 0.025(2) 0.0173(17) 0.0029(15) 0.0002(14) -0.0032(15)
C51 0.027(2) 0.033(2) 0.030(2) -0.0078(18) -0.0028(17) 0.0024(18)
C52 0.022(2) 0.041(3) 0.035(2) -0.006(2) -0.0029(18) -0.0001(18)
C53 0.028(2) 0.034(2) 0.033(2) 0.0031(19) -0.0072(18) -0.0087(19)
C54 0.037(3) 0.032(3) 0.051(3) -0.021(2) -0.008(2) -0.001(2)
C55 0.024(2) 0.031(2) 0.037(2) -0.0070(19) -0.0031(18) -0.0016(18)
C56 0.029(3) 0.066(4) 0.072(4) 0.010(3) -0.017(3) -0.016(2)
C57 0.030(2) 0.030(2) 0.025(2) 0.0003(17) -0.0032(17) 0.0033(17)
C58 0.036(2) 0.032(2) 0.029(2) -0.0010(19) -0.0001(18) -0.0002(19)
C59 0.034(2) 0.035(3) 0.032(2) 0.0002(19) -0.0048(19) -0.0014(19)
C60 0.041(3) 0.040(3) 0.053(3) 0.001(2) -0.001(2) -0.009(2)
C61 0.036(3) 0.036(3) 0.036(2) -0.002(2) -0.006(2) 0.003(2)
C62 0.038(3) 0.029(2) 0.041(3) -0.002(2) 0.000(2) 0.0019(19)
C63 0.049(3) 0.032(3) 0.056(3) 0.001(2) -0.007(2) 0.008(2)
C64 0.044(3) 0.034(3) 0.071(4) -0.006(3) -0.006(3) 0.005(2)
C65 0.038(3) 0.026(2) 0.032(2) -0.0043(18) 0.0017(19) 0.0008(18)
C66 0.039(3) 0.027(2) 0.035(2) -0.0024(19) 0.005(2) -0.0003(19)
C67 0.033(2) 0.028(2) 0.049(3) -0.001(2) 0.008(2) -0.0031(19)
C68 0.051(3) 0.029(3) 0.056(3) 0.003(2) 0.016(2) 0.005(2)
C69 0.037(3) 0.032(2) 0.045(3) -0.001(2) 0.014(2) -0.001(2)
C70 0.051(3) 0.050(3) 0.052(3) -0.006(3) 0.017(2) -0.006(3)
C71 0.065(4) 0.048(3) 0.044(3) 0.000(2) 0.015(3) -0.006(3)
C72 0.041(3) 0.048(3) 0.057(3) -0.003(3) 0.001(2) -0.006(2)
C229 0.025(2) 0.0196(19) 0.0184(18) 0.0034(15) 0.0012(15) -0.0008(15)
N1 0.0325(19) 0.0215(18) 0.0305(18) -0.0011(15) -0.0015(15) 0.0000(14)
O1 0.0212(13) 0.0197(14) 0.0215(13) -0.0013(11) -0.0010(10) 0.0007(11)
O2 0.0191(13) 0.0261(15) 0.0170(12) -0.0026(11) -0.0033(10) -0.0025(11)
O3 0.0203(13) 0.0202(14) 0.0211(13) 0.0028(11) 0.0014(10) 0.0019(10)
O4 0.0247(14) 0.0157(13) 0.0178(13) -0.0010(10) -0.0007(10) 0.0025(10)
O5 0.0216(13) 0.0179(13) 0.0202(13) 0.0018(10) 0.0011(10) 0.0020(10)
O6 0.0272(14) 0.0150(13) 0.0180(13) -0.0019(10) -0.0017(11) 0.0013(11)
O7 0.0222(13) 0.0161(13) 0.0230(13) 0.0016(11) -0.0016(10) -0.0019(10)
O8 0.0192(13) 0.0245(14) 0.0184(13) 0.0014(11) 0.0009(10) -0.0031(11)
O9 0.0179(13) 0.0202(13) 0.0225(13) -0.0004(11) 0.0008(10) -0.0002(10)
O10 0.0215(13) 0.0177(13) 0.0213(13) -0.0003(10) 0.0021(10) -0.0009(10)
O11 0.0250(14) 0.0193(14) 0.0200(13) 0.0005(11) -0.0042(11) 0.0001(11)
O12 0.0264(14) 0.0152(13) 0.0236(13) 0.0018(11) 0.0054(11) 0.0001(11)
O13 0.0426(18) 0.0251(16) 0.0346(17) -0.0035(13) 0.0074(14) 0.0098(13)
O14 0.0426(19) 0.061(2) 0.0363(18) 0.0015(16) -0.0149(15) -0.0219(16)
O15 0.0279(16) 0.0339(17) 0.0471(19) 0.0121(14) 0.0066(14) -0.0070(13)
O16 0.0396(18) 0.0305(17) 0.0348(17) 0.0167(13) 0.0011(13) 0.0050(13)
O17 0.0316(16) 0.0299(16) 0.0412(18) 0.0084(14) 0.0121(13) -0.0035(13)
O18 0.0379(18) 0.0304(17) 0.0454(19) 0.0157(14) -0.0056(14) 0.0091(14)
O19 0.0528(19) 0.0216(15) 0.0195(14) -0.0054(12) 0.0025(13) 0.0038(13)
O20 0.0299(18) 0.050(2) 0.062(2) -0.0157(18) -0.0159(16) -0.0133(15)
Si1 0.0209(5) 0.0170(5) 0.0170(5) 0.0000(4) 0.0007(4) -0.0003(4)
Si2 0.0205(5) 0.0190(5) 0.0170(5) -0.0007(4) -0.0018(4) 0.0003(4)
Si3 0.0196(5) 0.0177(5) 0.0170(5) -0.0009(4) 0.0009(4) -0.0008(4)
Si4 0.0198(5) 0.0174(5) 0.0178(5) 0.0002(4) -0.0002(4) -0.0002(4)
Si5 0.0211(5) 0.0170(5) 0.0176(5) 0.0007(4) 0.0009(4) 0.0000(4)
Si6 0.0212(5) 0.0176(5) 0.0175(5) 0.0000(4) -0.0012(4) 0.0014(4)
Si7 0.0203(5) 0.0177(5) 0.0166(5) -0.0004(4) -0.0004(4) 0.0005(4)
Si8 0.0203(5) 0.0179(5) 0.0176(5) 0.0012(4) -0.0003(4) -0.0011(4)
F1 0.0286(12) 0.0257(12) 0.0229(11) 0.0006(9) 0.0004(9) 0.0008(9)

loop_
_atom_type_symbol
_atom_type_description
_atom_type_scat_dispersion_real
_atom_type_scat_dispersion_imag
_atom_type_scat_source
C C 0.0033 0.0016 'International Tables Vol C Tables 4.2.6.8 and 6.1.1.4'
H H 0.0000 0.0000 'International Tables Vol C Tables 4.2.6.8 and 6.1.1.4'
N N 0.0061 0.0033 'International Tables Vol C Tables 4.2.6.8 and 6.1.1.4'
O O 0.0106 0.0060 'International Tables Vol C Tables 4.2.6.8 and 6.1.1.4'
F F 0.0171 0.0103 'International Tables Vol C Tables 4.2.6.8 and 6.1.1.4'
Si Si 0.0817 0.0704 'International Tables Vol C Tables 4.2.6.8 and 6.1.1.4'

loop_
_geom_angle_atom_site_label_1
_geom_angle_atom_site_label_2
_geom_angle_atom_site_label_3
_geom_angle
C6 C1 C2 116.6(3)
C6 C1 Si1 122.7(3)
C2 C1 Si1 120.3(3)
C3 C2 C1 121.7(4)
C2 C3 C4 120.3(4)
O13 C4 C5 124.7(3)
O13 C4 C3 115.6(3)
C5 C4 C3 119.8(3)
C4 C5 C6 119.1(4)
C1 C6 C5 122.6(4)
C13 C8 C9 115.9(4)
C13 C8 Si2 123.2(3)
C9 C8 Si2 120.9(3)
C8 C9 C10 122.5(4)
C11 C10 C9 119.9(4)
C10 C11 O14 125.0(4)
C10 C11 C12 119.7(4)
O14 C11 C12 115.2(4)
C11 C12 C13 119.9(4)
C8 C13 C12 122.0(4)
C20 C15 C16 116.1(3)
C20 C15 Si3 120.6(3)
C16 C15 Si3 122.9(3)
C17 C16 C15 121.9(4)
C16 C17 C18 120.7(4)
O15 C18 C17 116.3(3)
O15 C18 C19 123.8(4)
C17 C18 C19 119.9(4)
C18 C19 C20 118.0(4)
C15 C20 C19 123.5(4)
C23 C22 C27 115.4(4)
C23 C22 Si4 122.1(3)
C27 C22 Si4 122.0(3)
C22 C23 C24 123.1(4)
C25 C24 C23 119.3(4)
O16 C25 C24 124.3(4)
O16 C25 C26 115.7(4)
C24 C25 C26 120.0(4)
C27 C26 C25 119.1(4)
C26 C27 C22 123.0(4)
C31 C30 C229 123.0(4)
C32 C31 C30 119.5(4)
O17 C32 C33 115.8(3)
O17 C32 C31 124.6(4)
C33 C32 C31 119.7(4)
C34 C33 C32 120.1(4)
C33 C34 C229 122.5(4)
C41 C36 C37 116.6(4)
C41 C36 Si6 120.7(3)
C37 C36 Si6 122.6(3)
C38 C37 C36 122.0(4)
C37 C38 C39 119.6(4)
O18 C39 C40 124.4(4)
O18 C39 C38 115.2(4)
C40 C39 C38 120.3(4)
C39 C40 C41 118.8(4)
C36 C41 C40 122.7(4)
C48 C43 C44 116.7(3)
C48 C43 Si7 120.6(3)
C44 C43 Si7 122.2(3)
C45 C44 C43 121.3(4)
C44 C45 C46 121.2(4)
O19 C46 C47 125.6(4)
O19 C46 C45 115.8(3)
C47 C46 C45 118.5(3)
C46 C47 C48 120.2(4)
C47 C48 C43 122.1(4)
C51 C50 C55 116.1(4)
C51 C50 Si8 121.8(3)
C55 C50 Si8 122.0(3)
C52 C51 C50 122.3(4)
C53 C52 C51 119.3(4)
O20 C53 C52 124.5(4)
O20 C53 C54 115.5(4)
C52 C53 C54 120.0(4)
C55 C54 C53 119.5(4)
C54 C55 C50 122.7(4)
C58 C57 N1 116.3(3)
C59 C58 C57 109.5(3)
C58 C59 C60 114.9(4)
C62 C61 N1 115.8(4)
C63 C62 C61 112.7(4)
C62 C63 C64 113.9(4)
C66 C65 N1 116.8(3)
C65 C66 C67 109.5(4)
C68 C67 C66 112.4(4)
C70 C69 N1 118.5(4)
C71 C70 C69 121.3(4)
C70 C71 C72 113.1(4)
C30 C229 C34 115.2(3)
C30 C229 Si5 122.8(3)
C34 C229 Si5 121.9(3)
C61 N1 C65 107.7(3)
C61 N1 C57 110.2(3)
C65 N1 C57 110.6(3)
C61 N1 C69 110.4(3)
C65 N1 C69 111.3(3)
C57 N1 C69 106.7(3)
Si1 O1 Si2 140.26(17)
Si3 O2 Si2 141.50(17)
Si3 O3 Si4 144.64(17)
Si4 O4 Si1 141.85(17)
Si6 O5 Si5 140.31(17)
Si7 O6 Si6 139.88(16)
Si4 O7 Si8 139.72(17)
Si8 O8 Si5 140.88(16)
Si8 O9 Si7 144.25(17)
Si3 O10 Si7 138.50(16)
Si2 O11 Si6 141.79(17)
Si1 O12 Si5 143.11(16)
C4 O13 C7 118.3(3)
C11 O14 C14 117.5(3)
C18 O15 C21 117.9(3)
C25 O16 C28 117.1(3)
C32 O17 C35 117.8(3)
C39 O18 C42 116.4(3)
C46 O19 C49 117.2(3)
C53 O20 C56 117.4(4)
O12 Si1 O4 113.83(14)
O12 Si1 O1 111.48(14)
O4 Si1 O1 112.65(13)
O12 Si1 C1 105.57(15)
O4 Si1 C1 103.01(15)
O1 Si1 C1 109.64(15)
O2 Si2 O11 114.10(14)
O2 Si2 O1 112.17(14)
O11 Si2 O1 112.31(14)
O2 Si2 C8 106.48(15)
O11 Si2 C8 104.73(15)
O1 Si2 C8 106.26(15)
O3 Si3 O2 114.48(13)
O3 Si3 O10 111.06(14)
O2 Si3 O10 111.79(14)
O3 Si3 C15 103.17(15)
O2 Si3 C15 104.71(15)
O10 Si3 C15 111.12(14)
O4 Si4 O3 111.30(14)
O4 Si4 O7 111.92(13)
O3 Si4 O7 114.08(14)
O4 Si4 C22 110.07(15)
O3 Si4 C22 103.82(15)
O7 Si4 C22 105.11(15)
O12 Si5 O5 113.74(14)
O12 Si5 O8 113.32(14)
O5 Si5 O8 110.28(13)
O12 Si5 C229 105.04(15)
O5 Si5 C229 106.73(15)
O8 Si5 C229 107.16(15)
O11 Si6 O5 113.41(13)
O11 Si6 O6 112.64(13)
O5 Si6 O6 113.03(14)
O11 Si6 C36 104.81(15)
O5 Si6 C36 106.59(15)
O6 Si6 C36 105.46(15)
O6 Si7 O9 113.05(13)
O6 Si7 O10 113.32(14)
O9 Si7 O10 112.95(13)
O6 Si7 C43 106.45(15)
O9 Si7 C43 102.78(15)
O10 Si7 C43 107.33(14)
O9 Si8 O8 114.21(14)
O9 Si8 O7 112.21(13)
O8 Si8 O7 111.35(14)
O9 Si8 C50 104.44(15)
O8 Si8 C50 105.91(14)
O7 Si8 C50 108.11(15)

loop_
_geom_bond_atom_site_label_1
_geom_bond_atom_site_label_2
_geom_bond_distance
C1 C6 1.395(5)
C1 C2 1.410(5)
C1 Si1 1.852(4)
C2 C3 1.381(5)
C3 C4 1.395(5)
C4 O13 1.368(4)
C4 C5 1.388(5)
C5 C6 1.398(5)
C7 O13 1.436(5)
C8 C13 1.387(6)
C8 C9 1.398(5)
C8 Si2 1.850(4)
C9 C10 1.407(6)
C10 C11 1.349(6)
C11 O14 1.381(5)
C11 C12 1.394(6)
C12 C13 1.400(6)
C14 O14 1.414(5)
C15 C20 1.393(5)
C15 C16 1.412(5)
C15 Si3 1.861(4)
C16 C17 1.374(5)
C17 C18 1.391(6)
C18 O15 1.376(4)
C18 C19 1.400(5)
C19 C20 1.401(5)
C21 O15 1.439(5)
C22 C23 1.391(5)
C22 C27 1.411(5)
C22 Si4 1.849(4)
C23 C24 1.395(5)
C24 C25 1.377(6)
C25 O16 1.373(5)
C25 C26 1.400(5)
C26 C27 1.382(5)
C28 O16 1.430(5)
C30 C31 1.387(5)
C30 C229 1.403(5)
C31 C32 1.387(6)
C32 O17 1.384(4)
C32 C33 1.385(6)
C33 C34 1.377(5)
C34 C229 1.415(5)
C35 O17 1.424(5)
C36 C41 1.386(5)
C36 C37 1.409(5)
C36 Si6 1.855(4)
C37 C38 1.383(5)
C38 C39 1.394(6)
C39 O18 1.374(5)
C39 C40 1.382(5)
C40 C41 1.402(5)
C42 O18 1.433(5)
C43 C48 1.394(5)
C43 C44 1.401(5)
C43 Si7 1.864(4)
C44 C45 1.375(5)
C45 C46 1.394(5)
C46 O19 1.364(4)
C46 C47 1.376(5)
C47 C48 1.391(6)
C49 O19 1.424(4)
C50 C51 1.398(5)
C50 C55 1.399(5)
C50 Si8 1.861(4)
C51 C52 1.396(6)
C52 C53 1.382(6)
C53 O20 1.366(5)
C53 C54 1.391(6)
C54 C55 1.380(6)
C56 O20 1.430(6)
C57 C58 1.520(5)
C57 N1 1.527(5)
C58 C59 1.519(6)
C59 C60 1.526(6)
C61 C62 1.509(6)
C61 N1 1.522(5)
C62 C63 1.496(6)
C63 C64 1.511(6)
C65 C66 1.517(6)
C65 N1 1.523(5)
C66 C67 1.533(6)
C67 C68 1.527(6)
C69 C70 1.522(6)
C69 N1 1.541(5)
C70 C71 1.473(7)
C71 C72 1.534(7)
C229 Si5 1.849(4)
O1 Si1 1.628(3)
O1 Si2 1.630(3)
O2 Si3 1.626(3)
O2 Si2 1.627(3)
O3 Si3 1.620(3)
O3 Si4 1.626(3)
O4 Si4 1.621(3)
O4 Si1 1.627(3)
O5 Si6 1.629(3)
O5 Si5 1.630(3)
O6 Si7 1.627(3)
O6 Si6 1.633(3)
O7 Si4 1.627(3)
O7 Si8 1.627(3)
O8 Si8 1.624(3)
O8 Si5 1.631(3)
O9 Si8 1.623(3)
O9 Si7 1.631(3)
O10 Si3 1.630(3)
O10 Si7 1.634(3)
O11 Si2 1.627(3)
O11 Si6 1.628(3)
O12 Si1 1.627(3)
O12 Si5 1.629(3)
